data_2107112
loop_
_publ_author_name
'Molinie, P.'
'Brec, R.'
'Rouxel, J.'
'Herpin, P.'

_publ_section_title
;
 Structures des amidoaluminates alcalins M Al (N H2)4, (M= Na, K, Cs).
 Structure de l'amidogallate de sodium Na Ga (N H2)4
;
_journal_name_full 'Acta Crystallographica B (24,1968-38,1982)'
_journal_page_first 925
_journal_page_last 934
_journal_volume 29
_journal_year 1973
_chemical_formula_sum 'Al H8 K N4'
_chemical_name_systematic 'K (Al (N H2)4)'
_space_group_IT_number 20
_symmetry_space_group_name_Hall 'C 2c 2'
_symmetry_space_group_name_H-M 'C 2 2 21'
_cell_angle_alpha 90
_cell_angle_beta 90
_cell_angle_gamma 90
_cell_formula_units_Z 4
_cell_length_a 10
_cell_length_b 5.8
_cell_length_c 10.14
_cell_volume 588.120
_citation_journal_id_ASTM ACBCAR
_cod_data_source_file Molinie_ACBCAR_1973_722.cif
_cod_data_source_block H8Al1K1N4
_cod_original_cell_volume 588.1201
_cod_original_formula_sum 'H8 Al1 K1 N4'
_cod_database_code 2107112

loop_
_symmetry_equiv_pos_as_xyz
x,y,z
-x,-y,z+1/2
x,-y,-z
-x,y,-z+1/2
x+1/2,y+1/2,z
-x+1/2,-y+1/2,z+1/2
x+1/2,-y+1/2,-z
-x+1/2,y+1/2,-z+1/2

loop_
_atom_site_label
_atom_site_type_symbol
_atom_site_fract_x
_atom_site_fract_y
_atom_site_fract_z
_atom_site_occupancy
_atom_site_U_iso_or_equiv
Al1 Al+3 0 0.4436 0.25 1 0.0
N1 N-3 -0.009 0.247 0.102 1 0.0
H1 H+1 0.17 0.71 0.26 1 0.0
H3 H+1 0.45 0.38 0.89 1 0.0
H2 H+1 0.12 0.92 0.17 1 0.0
K1 K+1 0.2398 0 0 1 0.0
H4 H+1 0.5 0.2 0.98 1 0.0
N2 N-3 0.362 0.137 0.278 1 0.0
